data_7131407
loop_
_publ_author_name
'Chu, Zhenwei'
'Li, Jinhua'
'Hua, Yuhui'
'Luo, Ming'
'Chen, Dafa'
'Xia, Haiping'

_publ_section_title
;
 Hetero-carbolong chemistry: experimental and theoretical studies of
 diaza-metallapentalenes.
;
_journal_issue 28
_journal_name_full 'Chemical communications (Cambridge, England)'
_journal_page_first 4173
_journal_page_last 4176
_journal_paper_doi 10.1039/d3cc00029j
_journal_volume 59
_journal_year 2023
_chemical_formula_moiety 'C67 H55 N2 O2 Os P3, 2(F6 Sb)'
_chemical_formula_sum 'C67 H55 F12 N2 O2 Os P3 Sb2'
_chemical_formula_weight 1674.74
_space_group_crystal_system monoclinic
_space_group_IT_number 14
_space_group_name_Hall '-P 2yn'
_space_group_name_H-M_alt 'P 1 21/n 1'
_atom_sites_solution_hydrogens geom
_atom_sites_solution_primary dual
_audit_creation_date 2022-11-04
_audit_creation_method
;
Olex2 1.5
(compiled 2022.04.07 svn.rca3783a0 for OlexSys, GUI svn.r6498)
;
_audit_update_record
;
2023-01-02 deposited with the CCDC.	2023-03-14 downloaded from the CCDC.
;
_cell_angle_alpha 90
_cell_angle_beta 98.0180(10)
_cell_angle_gamma 90
_cell_formula_units_Z 4
_cell_length_a 11.9962(3)
_cell_length_b 20.0596(5)
_cell_length_c 26.3587(6)
_cell_measurement_reflns_used 9961
_cell_measurement_temperature 100.0(2)
_cell_measurement_theta_max 72.42
_cell_measurement_theta_min 3.39
_cell_volume 6280.9(3)
_computing_cell_refinement 'SAINT V8.40A (Bruker, 2019)'
_computing_data_collection 'Apex3 (Bruker 2018)'
_computing_data_reduction 'SAINT V8.40A (Bruker, 2019)'
_computing_molecular_graphics 'Olex2 1.5 (Dolomanov et al., 2009)'
_computing_publication_material 'Olex2 1.5 (Dolomanov et al., 2009)'
_computing_structure_refinement 'SHELXL 2019/2 (Sheldrick, 2015)'
_computing_structure_solution 'ShelXT 2014'
_diffrn_ambient_temperature 100.0(2)
_diffrn_detector 'Bruker PHOTON II area detector'
_diffrn_detector_area_resol_mean 7.9
_diffrn_detector_type 'CMOS area detector'
_diffrn_measured_fraction_theta_full 0.999
_diffrn_measured_fraction_theta_max 0.988
_diffrn_measurement_device 'three-circle diffractometer'
_diffrn_measurement_device_type 'Bruker CMOS area detector'
_diffrn_measurement_method '\w and \f scans'
_diffrn_radiation_monochromator 'mirror optics'
_diffrn_radiation_probe x-ray
_diffrn_radiation_type CuK\a
_diffrn_radiation_wavelength 1.54178
_diffrn_reflns_av_R_equivalents 0.0490
_diffrn_reflns_av_unetI/netI 0.0326
_diffrn_reflns_Laue_measured_fraction_full 0.999
_diffrn_reflns_Laue_measured_fraction_max 0.988
_diffrn_reflns_limit_h_max 14
_diffrn_reflns_limit_h_min -14
_diffrn_reflns_limit_k_max 23
_diffrn_reflns_limit_k_min -24
_diffrn_reflns_limit_l_max 32
_diffrn_reflns_limit_l_min -32
_diffrn_reflns_number 62215
_diffrn_reflns_point_group_measured_fraction_full 0.999
_diffrn_reflns_point_group_measured_fraction_max 0.988
_diffrn_reflns_theta_full 67.679
_diffrn_reflns_theta_max 72.598
_diffrn_reflns_theta_min 2.778
_diffrn_source 'microfocus sealed X-ray tube'
_diffrn_source_current 1.11
_diffrn_source_power 0.05550000000000001
_diffrn_source_type 'Incoatec I\ms'
_diffrn_source_voltage 50.0
_diffrn_standards_number 0
_exptl_absorpt_coefficient_mu 11.949
_exptl_absorpt_correction_T_max 0.1715
_exptl_absorpt_correction_T_min 0.0628
_exptl_absorpt_correction_type multi-scan
_exptl_absorpt_process_details
;
SADABS-2016/2 (Bruker,2016/2) was used for absorption correction.
wR2(int) was 0.0971 before and 0.0594 after correction.
The Ratio of minimum to maximum transmission is 0.3662.
The \l/2 correction factor is Not present.
;
_exptl_crystal_colour green
_exptl_crystal_colour_primary green
_exptl_crystal_density_diffrn 1.771
_exptl_crystal_description block
_exptl_crystal_F_000 3272
_exptl_crystal_size_max 0.06
_exptl_crystal_size_mid 0.04
_exptl_crystal_size_min 0.04
_refine_diff_density_max 3.054
_refine_diff_density_min -1.600
_refine_diff_density_rms 0.136
_refine_ls_extinction_method none
_refine_ls_goodness_of_fit_ref 1.077
_refine_ls_hydrogen_treatment constr
_refine_ls_matrix_type full
_refine_ls_number_parameters 803
_refine_ls_number_reflns 12297
_refine_ls_number_restraints 0
_refine_ls_restrained_S_all 1.077
_refine_ls_R_factor_all 0.0528
_refine_ls_R_factor_gt 0.0443
_refine_ls_shift/su_max 0.001
_refine_ls_shift/su_mean 0.000
_refine_ls_structure_factor_coef Fsqd
_refine_ls_weighting_details 'w=1/[\s^2^(Fo^2^)+(0.0571P)^2^+14.6578P] where P=(Fo^2^+2Fc^2^)/3'
_refine_ls_weighting_scheme calc
_refine_ls_wR_factor_gt 0.1065
_refine_ls_wR_factor_ref 0.1113
_reflns_Friedel_coverage 0.000
_reflns_number_gt 10621
_reflns_number_total 12297
_reflns_threshold_expression 'I > 2\s(I)'
_cod_data_source_file d3cc00029j2.cif
_cod_data_source_block czw_20221104_0m
_cod_depositor_comments 'Adding full bibliography for 7131403--7131410.cif.'
_cod_database_code 7131407
_shelx_shelxl_version_number 2019/2
_shelx_space_group_comment
;
The symmetry employed for this shelxl refinement is uniquely defined
by the following loop, which should always be used as a source of
symmetry information in preference to the above space-group names.
They are only intended as comments.
;
_shelx_estimated_absorpt_t_max 0.646
_shelx_estimated_absorpt_t_min 0.534
_olex2_refinement_description
;
1. Fixed Uiso
 At 1.2 times of:
  All C(H) groups
 At 1.5 times of:
  All C(H,H,H) groups
2.a Aromatic/amide H refined with riding coordinates:
 C00N(H00N), C00P(H00P), C00U(H00U), C00V(H00V), C00W(H00W), C00X(H00X),
 C00Y(H00Y), C010(H010), C013(H013), C014(H014), C015(H015), C016(H016),
 C018(H018), C01A(H01A), C01B(H01B), C01C(H01C), C01D(H01D), C01E(H01E),
 C01G(H01G), C01H(H01H), C01I(H01I), C01J(H01J), C01K(H01K), C01L(H01L),
 C01M(H01M), C01N(H01N), C01P(H01P), C01Q(H01Q), C01R(H01R), C01S(H01S),
 C01T(H01T), C01U(H01U), C01V(H01V), C01X(H01X), C01Y(H01Y), C01Z(H01Z),
 C020(H020), C021(H021), C022(H022), C023(H023), C024(H024), C025(H025),
 C026(H026), C027(H027), C028(H028), C029(H029), C02B(H02B), C02C(H02C),
 C02D(H02D), C02E(H02E), C02F(H02F), C02G(H02G)
2.b Idealised Me refined as rotating group:
 C02H(H02A,H02H,H02I)
;
_olex2_submission_special_instructions 'No special instructions were received'

loop_
_space_group_symop_operation_xyz
'x, y, z'
'-x+1/2, y+1/2, -z+1/2'
'-x, -y, -z'
'x-1/2, -y-1/2, z-1/2'

loop_
_atom_site_label
_atom_site_type_symbol
_atom_site_fract_x
_atom_site_fract_y
_atom_site_fract_z
_atom_site_U_iso_or_equiv
_atom_site_adp_type
_atom_site_occupancy
_atom_site_site_symmetry_order
_atom_site_calc_flag
_atom_site_refinement_flags_posn
_atom_site_refinement_flags_adp
_atom_site_refinement_flags_occupancy
_atom_site_disorder_assembly
_atom_site_disorder_group
Os01 Os 0.54617(2) 0.43593(2) 0.29083(2) 0.02844(7) Uani 1 1 d . . . . .
Sb02 Sb 0.45976(3) 0.14017(2) 0.42901(2) 0.03584(9) Uani 1 1 d . . . . .
Sb03 Sb 0.54439(5) 0.20089(2) 0.09244(2) 0.06339(15) Uani 1 1 d . . . . .
P004 P 0.54987(11) 0.50195(6) 0.12156(5) 0.0294(3) Uani 1 1 d . . . . .
P005 P 0.75011(11) 0.43176(6) 0.30202(5) 0.0309(3) Uani 1 1 d . . . . .
P006 P 0.34200(11) 0.44324(6) 0.28350(5) 0.0316(3) Uani 1 1 d . . . . .
F007 F 0.4893(3) 0.07291(17) 0.47839(12) 0.0443(7) Uani 1 1 d . . . . .
F008 F 0.6086(3) 0.1347(2) 0.41554(15) 0.0540(9) Uani 1 1 d . . . . .
F009 F 0.4160(3) 0.07432(19) 0.37931(13) 0.0525(9) Uani 1 1 d . . . . .
F00A F 0.5022(4) 0.20323(19) 0.48054(15) 0.0580(9) Uani 1 1 d . . . . .
F00B F 0.3101(3) 0.1453(2) 0.44146(15) 0.0553(9) Uani 1 1 d . . . . .
F00C F 0.4313(3) 0.2070(2) 0.37937(15) 0.0588(10) Uani 1 1 d . . . . .
F00D F 0.6898(4) 0.1806(2) 0.12432(16) 0.0736(12) Uani 1 1 d . . . . .
O00E O 0.5443(4) 0.2839(2) 0.30556(16) 0.0455(9) Uani 1 1 d . . . . .
N00F N 0.5605(4) 0.4845(2) 0.36315(16) 0.0357(10) Uani 1 1 d . . . . .
F00G F 0.5703(5) 0.1510(2) 0.03514(17) 0.0826(14) Uani 1 1 d . . . . .
F00H F 0.3963(5) 0.2203(2) 0.0622(2) 0.0915(17) Uani 1 1 d . . . . .
F00I F 0.4918(4) 0.1250(2) 0.1215(2) 0.0826(14) Uani 1 1 d . . . . .
N00J N 0.5773(4) 0.5498(2) 0.36333(17) 0.0406(11) Uani 1 1 d . . . . .
F00K F 0.5983(5) 0.2759(2) 0.06126(19) 0.0892(16) Uani 1 1 d . . . . .
O00L O 0.5763(4) 0.3833(2) 0.56060(15) 0.0563(12) Uani 1 1 d . . . . .
C00M C 0.4274(4) 0.4594(3) 0.09044(18) 0.0310(10) Uani 1 1 d . . . . .
C00N C 0.5581(4) 0.5522(3) 0.22222(19) 0.0328(11) Uani 1 1 d . . . . .
H00N H 0.563359 0.596714 0.210510 0.039 Uiso 1 1 calc R U . . .
C00O C 0.5486(4) 0.5887(2) 0.10367(19) 0.0318(10) Uani 1 1 d . . . . .
C00P C 0.5424(4) 0.4339(2) 0.21528(19) 0.0291(10) Uani 1 1 d . . . . .
H00P H 0.536127 0.393267 0.196622 0.035 Uiso 1 1 calc R U . . .
C00Q C 0.5580(4) 0.5345(2) 0.27422(19) 0.0306(10) Uani 1 1 d . . . . .
C00R C 0.5496(4) 0.4968(3) 0.19040(18) 0.0298(10) Uani 1 1 d . . . . .
C00S C 0.8189(4) 0.4971(3) 0.26878(19) 0.0330(10) Uani 1 1 d . . . . .
F00T F 0.5271(5) 0.2539(3) 0.1490(2) 0.0982(18) Uani 1 1 d . . . . .
C00U C 0.8218(5) 0.2586(3) 0.2286(2) 0.0402(12) Uani 1 1 d . . . . .
H00U H 0.785221 0.228670 0.203763 0.048 Uiso 1 1 calc R U . . .
C00V C 0.7636(4) 0.3123(3) 0.2451(2) 0.0337(11) Uani 1 1 d . . . . .
H00V H 0.687095 0.319275 0.231273 0.040 Uiso 1 1 calc R U . . .
C00W C 0.6396(5) 0.6280(3) 0.1235(2) 0.0370(11) Uani 1 1 d . . . . .
H00W H 0.701638 0.609057 0.144968 0.044 Uiso 1 1 calc R U . . .
C00X C 0.3199(4) 0.4815(3) 0.0988(2) 0.0348(11) Uani 1 1 d . . . . .
H00X H 0.312780 0.518088 0.120985 0.042 Uiso 1 1 calc R U . . .
C00Y C 0.4578(5) 0.6158(3) 0.0714(2) 0.0371(11) Uani 1 1 d . . . . .
H00Y H 0.396536 0.588353 0.057503 0.044 Uiso 1 1 calc R U . . .
C00Z C 0.8166(4) 0.3561(3) 0.28193(19) 0.0331(11) Uani 1 1 d . . . . .
C010 C 0.8772(5) 0.6106(3) 0.2577(2) 0.0395(12) Uani 1 1 d . . . . .
H010 H 0.883992 0.655250 0.269735 0.047 Uiso 1 1 calc R U . . .
C011 C 0.2744(4) 0.4109(3) 0.3373(2) 0.0372(12) Uani 1 1 d . . . . .
C012 C 0.2638(5) 0.3973(3) 0.2301(2) 0.0355(11) Uani 1 1 d . . . . .
C013 C 0.8247(5) 0.5633(3) 0.2848(2) 0.0396(12) Uani 1 1 d . . . . .
H013 H 0.792676 0.576185 0.314362 0.048 Uiso 1 1 calc R U . . .
C014 C 0.5246(5) 0.3946(3) 0.4200(2) 0.0396(12) Uani 1 1 d . . . . .
H014 H 0.494241 0.369400 0.390727 0.048 Uiso 1 1 calc R U . . .
C015 C 0.4371(5) 0.4066(3) 0.0570(2) 0.0368(11) Uani 1 1 d . . . . .
H015 H 0.509430 0.392396 0.050604 0.044 Uiso 1 1 calc R U . . .
C016 C 0.7825(5) 0.3774(3) 0.3983(2) 0.0391(12) Uani 1 1 d . . . . .
H016 H 0.742200 0.341053 0.381444 0.047 Uiso 1 1 calc R U . . .
C017 C 0.2978(4) 0.5300(3) 0.2752(2) 0.0347(11) Uani 1 1 d . . . . .
C018 C 0.5745(5) 0.5762(3) 0.3166(2) 0.0358(11) Uani 1 1 d . . . . .
H018 H 0.583594 0.622836 0.312474 0.043 Uiso 1 1 calc R U . . .
C019 C 0.5429(4) 0.3402(3) 0.30182(19) 0.0334(11) Uani 1 1 d . . . . .
C01A C 0.2607(5) 0.5556(3) 0.2270(2) 0.0401(12) Uani 1 1 d . . . . .
H01A H 0.248769 0.526645 0.198192 0.048 Uiso 1 1 calc R U . . .
C01B C 0.9292(5) 0.3447(3) 0.3022(2) 0.0393(12) Uani 1 1 d . . . . .
H01B H 0.965940 0.373911 0.327558 0.047 Uiso 1 1 calc R U . . .
C01C C 0.3141(5) 0.3497(3) 0.2024(2) 0.0366(11) Uani 1 1 d . . . . .
H01C H 0.392381 0.340872 0.210767 0.044 Uiso 1 1 calc R U . . .
C01D C 0.8613(5) 0.4805(3) 0.2237(2) 0.0379(12) Uani 1 1 d . . . . .
H01D H 0.856107 0.435839 0.211725 0.045 Uiso 1 1 calc R U . . .
C01E C 0.1483(5) 0.4091(3) 0.2184(2) 0.0408(12) Uani 1 1 d . . . . .
H01E H 0.112480 0.440910 0.237323 0.049 Uiso 1 1 calc R U . . .
C01F C 0.6728(4) 0.4626(3) 0.10350(19) 0.0326(10) Uani 1 1 d . . . . .
C01G C 0.2364(5) 0.3966(3) 0.0422(2) 0.0429(13) Uani 1 1 d . . . . .
H01G H 0.171174 0.374418 0.025838 0.052 Uiso 1 1 calc R U . . .
C01H C 0.7022(4) 0.3981(3) 0.1199(2) 0.0345(11) Uani 1 1 d . . . . .
H01H H 0.659402 0.375645 0.142363 0.041 Uiso 1 1 calc R U . . .
C01I C 0.9112(5) 0.5286(3) 0.1961(2) 0.0402(12) Uani 1 1 d . . . . .
H01I H 0.939278 0.516659 0.165415 0.048 Uiso 1 1 calc R U . . .
C01J C 0.3428(5) 0.3753(3) 0.0333(2) 0.0435(13) Uani 1 1 d . . . . .
H01J H 0.349568 0.338966 0.010851 0.052 Uiso 1 1 calc R U . . .
C01K C 0.9197(5) 0.5932(3) 0.2134(2) 0.0418(13) Uani 1 1 d . . . . .
H01K H 0.954755 0.625910 0.194934 0.050 Uiso 1 1 calc R U . . .
C01L C 0.2252(5) 0.4497(3) 0.0746(2) 0.0429(13) Uani 1 1 d . . . . .
H01L H 0.152524 0.464297 0.080107 0.051 Uiso 1 1 calc R U . . .
C01M C 0.5247(6) 0.3679(3) 0.4685(2) 0.0458(14) Uani 1 1 d . . . . .
H01M H 0.491762 0.325578 0.472669 0.055 Uiso 1 1 calc R U . . .
C01N C 0.2411(5) 0.3165(3) 0.3899(2) 0.0479(14) Uani 1 1 d . . . . .
H01N H 0.251459 0.270643 0.398125 0.058 Uiso 1 1 calc R U . . .
C01O C 0.8057(5) 0.4334(3) 0.3702(2) 0.0375(12) Uani 1 1 d . . . . .
C01P C 0.0865(5) 0.3738(3) 0.1789(2) 0.0468(14) Uani 1 1 d . . . . .
H01P H 0.007881 0.381461 0.170815 0.056 Uiso 1 1 calc R U . . .
C01Q C 0.2516(5) 0.3148(3) 0.1629(2) 0.0411(13) Uani 1 1 d . . . . .
H01Q H 0.286588 0.282295 0.144151 0.049 Uiso 1 1 calc R U . . .
C01R C 0.8282(5) 0.4629(3) 0.0545(2) 0.0422(13) Uani 1 1 d . . . . .
H01R H 0.871873 0.484940 0.032127 0.051 Uiso 1 1 calc R U . . .
C01S C 0.8606(5) 0.4869(3) 0.3960(2) 0.0419(13) Uani 1 1 d . . . . .
H01S H 0.876719 0.525666 0.377720 0.050 Uiso 1 1 calc R U . . .
C01T C 0.1764(5) 0.3563(4) 0.4177(2) 0.0520(16) Uani 1 1 d . . . . .
H01T H 0.145490 0.338077 0.445941 0.062 Uiso 1 1 calc R U . . .
C01U C 0.2407(6) 0.6238(3) 0.2205(3) 0.0539(16) Uani 1 1 d . . . . .
H01U H 0.215625 0.640922 0.187264 0.065 Uiso 1 1 calc R U . . .
C01V C 0.7362(5) 0.4950(3) 0.0704(2) 0.0381(12) Uani 1 1 d . . . . .
H01V H 0.716688 0.538907 0.058855 0.046 Uiso 1 1 calc R U . . .
C01W C 0.5737(6) 0.4040(3) 0.5113(2) 0.0453(14) Uani 1 1 d . . . . .
C01X C 0.3162(5) 0.5738(3) 0.3171(2) 0.0412(12) Uani 1 1 d . . . . .
H01X H 0.344355 0.557369 0.350202 0.049 Uiso 1 1 calc R U . . .
C01Y C 0.8560(5) 0.3989(3) 0.0711(2) 0.0396(12) Uani 1 1 d . . . . .
H01Y H 0.918518 0.376943 0.059996 0.048 Uiso 1 1 calc R U . . .
C01Z C 0.6186(5) 0.4942(3) 0.4571(2) 0.0436(13) Uani 1 1 d . . . . .
H01Z H 0.649486 0.537159 0.452988 0.052 Uiso 1 1 calc R U . . .
C020 C 0.9872(5) 0.2916(3) 0.2856(2) 0.0431(13) Uani 1 1 d . . . . .
H020 H 1.063605 0.284304 0.299567 0.052 Uiso 1 1 calc R U . . .
C021 C 0.4580(5) 0.6831(3) 0.0599(2) 0.0452(14) Uani 1 1 d . . . . .
H021 H 0.396516 0.702092 0.038050 0.054 Uiso 1 1 calc R U . . .
C022 C 0.1384(5) 0.3277(3) 0.1511(2) 0.0457(14) Uani 1 1 d . . . . .
H022 H 0.095371 0.304595 0.123530 0.055 Uiso 1 1 calc R U . . .
C023 C 0.8175(5) 0.3741(3) 0.4506(2) 0.0424(13) Uani 1 1 d . . . . .
H023 H 0.805036 0.334677 0.469044 0.051 Uiso 1 1 calc R U . . .
C024 C 0.7936(5) 0.3668(3) 0.1037(2) 0.0381(12) Uani 1 1 d . . . . .
H024 H 0.813290 0.322889 0.115056 0.046 Uiso 1 1 calc R U . . .
C025 C 0.8703(5) 0.4280(4) 0.4758(2) 0.0490(15) Uani 1 1 d . . . . .
H025 H 0.891687 0.426697 0.511916 0.059 Uiso 1 1 calc R U . . .
C026 C 0.9346(5) 0.2489(3) 0.2488(2) 0.0415(13) Uani 1 1 d . . . . .
H026 H 0.975253 0.212680 0.237079 0.050 Uiso 1 1 calc R U . . .
C027 C 0.6388(5) 0.6953(3) 0.1114(2) 0.0429(13) Uani 1 1 d . . . . .
H027 H 0.700876 0.722608 0.124529 0.051 Uiso 1 1 calc R U . . .
C028 C 0.6224(5) 0.4670(3) 0.5050(2) 0.0456(14) Uani 1 1 d . . . . .
H028 H 0.657867 0.490602 0.534117 0.055 Uiso 1 1 calc R U . . .
C029 C 0.8919(5) 0.4837(3) 0.4486(2) 0.0497(15) Uani 1 1 d . . . . .
H029 H 0.928910 0.520662 0.466015 0.060 Uiso 1 1 calc R U . . .
C02A C 0.5685(5) 0.4580(3) 0.4136(2) 0.0387(12) Uani 1 1 d . . . . .
C02B C 0.5478(5) 0.7230(3) 0.0803(3) 0.0488(15) Uani 1 1 d . . . . .
H02B H 0.546842 0.769338 0.072986 0.059 Uiso 1 1 calc R U . . .
C02C C 0.2906(5) 0.3441(3) 0.3499(2) 0.0421(13) Uani 1 1 d . . . . .
H02C H 0.335738 0.317113 0.331293 0.051 Uiso 1 1 calc R U . . .
C02D C 0.1574(6) 0.4216(4) 0.4043(2) 0.0525(16) Uani 1 1 d . . . . .
H02D H 0.111059 0.448089 0.422683 0.063 Uiso 1 1 calc R U . . .
C02E C 0.2932(6) 0.6408(3) 0.3099(3) 0.0553(16) Uani 1 1 d . . . . .
H02E H 0.302531 0.669996 0.338507 0.066 Uiso 1 1 calc R U . . .
C02F C 0.2054(5) 0.4499(3) 0.3639(2) 0.0458(14) Uani 1 1 d . . . . .
H02F H 0.191086 0.495188 0.354634 0.055 Uiso 1 1 calc R U . . .
C02G C 0.2568(6) 0.6661(3) 0.2614(3) 0.0582(17) Uani 1 1 d . . . . .
H02G H 0.243157 0.712510 0.256759 0.070 Uiso 1 1 calc R U . . .
C02H C 0.5087(9) 0.3249(4) 0.5680(3) 0.080(3) Uani 1 1 d . . . . .
H02A H 0.431433 0.332021 0.551266 0.120 Uiso 1 1 calc R U . . .
H02H H 0.508550 0.317467 0.604696 0.120 Uiso 1 1 calc R U . . .
H02I H 0.540685 0.285863 0.552904 0.120 Uiso 1 1 calc R U . . .

loop_
_atom_site_aniso_label
_atom_site_aniso_U_11
_atom_site_aniso_U_22
_atom_site_aniso_U_33
_atom_site_aniso_U_23
_atom_site_aniso_U_13
_atom_site_aniso_U_12
Os01 0.02921(12) 0.02974(12) 0.02631(11) 0.00078(8) 0.00368(8) -0.00074(8)
Sb02 0.03247(18) 0.04165(19) 0.03380(17) 0.00391(14) 0.00608(13) 0.00131(14)
Sb03 0.0967(4) 0.0378(2) 0.0470(2) 0.00096(17) -0.0203(2) 0.0046(2)
P004 0.0313(6) 0.0299(6) 0.0272(6) 0.0007(5) 0.0044(5) -0.0013(5)
P005 0.0313(7) 0.0320(6) 0.0289(6) -0.0007(5) 0.0024(5) -0.0011(5)
P006 0.0314(7) 0.0339(7) 0.0295(6) 0.0001(5) 0.0042(5) -0.0006(5)
F007 0.0442(19) 0.0487(19) 0.0405(17) 0.0106(14) 0.0079(14) 0.0038(15)
F008 0.0325(18) 0.071(2) 0.060(2) 0.0088(18) 0.0143(15) 0.0014(16)
F009 0.057(2) 0.060(2) 0.0404(18) -0.0083(16) 0.0031(16) -0.0035(17)
F00A 0.072(3) 0.047(2) 0.054(2) -0.0084(16) 0.0061(18) -0.0048(18)
F00B 0.0351(18) 0.069(2) 0.064(2) 0.0126(19) 0.0146(16) 0.0091(17)
F00C 0.060(2) 0.060(2) 0.057(2) 0.0251(18) 0.0110(18) 0.0075(18)
F00D 0.090(3) 0.070(3) 0.055(2) 0.002(2) -0.010(2) 0.004(2)
O00E 0.050(2) 0.037(2) 0.052(2) 0.0068(18) 0.0171(19) 0.0012(18)
N00F 0.042(3) 0.037(2) 0.029(2) -0.0037(17) 0.0058(18) 0.0016(19)
F00G 0.119(4) 0.073(3) 0.053(2) -0.018(2) 0.003(2) -0.027(3)
F00H 0.105(4) 0.058(3) 0.095(4) 0.008(2) -0.041(3) 0.007(3)
F00I 0.089(3) 0.068(3) 0.093(3) 0.035(3) 0.019(3) 0.015(2)
N00J 0.055(3) 0.035(2) 0.032(2) -0.0042(18) 0.008(2) -0.002(2)
F00K 0.128(4) 0.049(2) 0.079(3) 0.009(2) -0.024(3) -0.015(3)
O00L 0.086(3) 0.053(3) 0.0295(19) 0.0027(18) 0.007(2) 0.008(2)
C00M 0.032(3) 0.033(2) 0.028(2) 0.0032(19) 0.0027(19) -0.005(2)
C00N 0.037(3) 0.030(3) 0.032(2) 0.0022(19) 0.005(2) 0.000(2)
C00O 0.033(3) 0.028(2) 0.036(3) 0.003(2) 0.009(2) 0.001(2)
C00P 0.025(2) 0.030(2) 0.032(2) -0.0026(19) 0.0023(19) 0.0004(19)
C00Q 0.034(3) 0.026(2) 0.033(2) -0.0007(19) 0.008(2) -0.002(2)
C00R 0.026(2) 0.036(3) 0.027(2) 0.0014(19) 0.0027(18) 0.000(2)
C00S 0.030(3) 0.035(3) 0.033(2) 0.001(2) 0.001(2) -0.001(2)
F00T 0.128(5) 0.091(4) 0.070(3) -0.023(3) -0.007(3) 0.030(3)
C00U 0.046(3) 0.037(3) 0.038(3) -0.003(2) 0.007(2) -0.007(2)
C00V 0.032(3) 0.035(3) 0.035(3) 0.001(2) 0.007(2) 0.001(2)
C00W 0.036(3) 0.035(3) 0.040(3) 0.002(2) 0.007(2) 0.001(2)
C00X 0.035(3) 0.037(3) 0.032(2) 0.001(2) 0.004(2) 0.001(2)
C00Y 0.038(3) 0.039(3) 0.035(3) 0.002(2) 0.007(2) -0.001(2)
C00Z 0.034(3) 0.033(3) 0.032(2) 0.002(2) 0.006(2) 0.000(2)
C010 0.040(3) 0.036(3) 0.042(3) -0.001(2) 0.005(2) -0.005(2)
C011 0.028(3) 0.052(3) 0.031(2) 0.003(2) 0.002(2) -0.003(2)
C012 0.036(3) 0.037(3) 0.033(2) 0.003(2) 0.004(2) -0.005(2)
C013 0.043(3) 0.041(3) 0.036(3) -0.004(2) 0.008(2) -0.001(2)
C014 0.046(3) 0.041(3) 0.032(3) 0.002(2) 0.006(2) 0.004(2)
C015 0.037(3) 0.036(3) 0.036(3) 0.003(2) -0.001(2) -0.001(2)
C016 0.042(3) 0.038(3) 0.036(3) 0.000(2) 0.002(2) 0.006(2)
C017 0.033(3) 0.034(3) 0.037(3) -0.001(2) 0.006(2) 0.002(2)
C018 0.042(3) 0.030(3) 0.035(3) -0.004(2) 0.006(2) -0.001(2)
C019 0.035(3) 0.035(3) 0.030(2) 0.006(2) 0.007(2) 0.001(2)
C01A 0.041(3) 0.040(3) 0.038(3) -0.001(2) -0.001(2) -0.004(2)
C01B 0.035(3) 0.034(3) 0.047(3) -0.001(2) 0.000(2) -0.002(2)
C01C 0.040(3) 0.033(3) 0.037(3) 0.003(2) 0.007(2) -0.006(2)
C01D 0.039(3) 0.039(3) 0.034(3) -0.001(2) 0.001(2) -0.004(2)
C01E 0.034(3) 0.044(3) 0.044(3) -0.002(2) 0.007(2) -0.002(2)
C01F 0.031(3) 0.036(3) 0.030(2) -0.002(2) 0.002(2) -0.002(2)
C01G 0.042(3) 0.042(3) 0.039(3) 0.007(2) -0.010(2) -0.008(3)
C01H 0.035(3) 0.036(3) 0.033(2) 0.002(2) 0.006(2) -0.001(2)
C01I 0.042(3) 0.046(3) 0.033(3) -0.003(2) 0.009(2) -0.002(2)
C01J 0.052(4) 0.040(3) 0.037(3) -0.001(2) -0.002(2) -0.006(3)
C01K 0.034(3) 0.048(3) 0.043(3) 0.006(2) 0.007(2) -0.005(2)
C01L 0.035(3) 0.049(3) 0.045(3) 0.008(3) 0.005(2) -0.004(2)
C01M 0.057(4) 0.044(3) 0.037(3) 0.003(2) 0.008(3) 0.005(3)
C01N 0.039(3) 0.056(4) 0.048(3) 0.013(3) 0.004(3) -0.006(3)
C01O 0.033(3) 0.043(3) 0.035(3) 0.000(2) 0.000(2) 0.002(2)
C01P 0.036(3) 0.056(4) 0.046(3) 0.000(3) 0.000(2) -0.007(3)
C01Q 0.050(3) 0.035(3) 0.040(3) 0.001(2) 0.009(2) -0.008(2)
C01R 0.044(3) 0.042(3) 0.043(3) 0.001(2) 0.015(2) -0.003(3)
C01S 0.041(3) 0.045(3) 0.038(3) -0.002(2) -0.002(2) -0.002(2)
C01T 0.041(3) 0.076(5) 0.040(3) 0.004(3) 0.009(3) -0.018(3)
C01U 0.055(4) 0.049(4) 0.052(4) 0.007(3) -0.014(3) 0.003(3)
C01V 0.042(3) 0.036(3) 0.038(3) 0.003(2) 0.010(2) 0.001(2)
C01W 0.057(4) 0.043(3) 0.037(3) 0.004(2) 0.009(3) 0.010(3)
C01X 0.042(3) 0.037(3) 0.044(3) -0.005(2) 0.003(2) 0.003(2)
C01Y 0.038(3) 0.046(3) 0.035(3) -0.002(2) 0.009(2) 0.010(2)
C01Z 0.048(3) 0.044(3) 0.039(3) -0.002(2) 0.009(2) 0.003(3)
C020 0.037(3) 0.044(3) 0.049(3) -0.001(3) 0.005(2) 0.000(2)
C021 0.043(3) 0.043(3) 0.051(3) 0.015(3) 0.012(3) 0.006(3)
C022 0.050(4) 0.046(3) 0.037(3) 0.001(2) -0.005(3) -0.014(3)
C023 0.047(3) 0.046(3) 0.034(3) 0.007(2) 0.005(2) 0.011(3)
C024 0.042(3) 0.035(3) 0.037(3) 0.002(2) 0.005(2) 0.004(2)
C025 0.044(3) 0.069(4) 0.032(3) 0.001(3) -0.003(2) 0.007(3)
C026 0.040(3) 0.036(3) 0.050(3) -0.002(2) 0.014(3) 0.004(2)
C027 0.038(3) 0.037(3) 0.056(3) -0.003(2) 0.013(3) -0.005(2)
C028 0.048(3) 0.052(3) 0.035(3) -0.007(2) -0.002(2) 0.009(3)
C029 0.043(3) 0.058(4) 0.045(3) -0.011(3) -0.004(3) -0.005(3)
C02A 0.040(3) 0.041(3) 0.035(3) 0.002(2) 0.005(2) 0.005(2)
C02B 0.048(4) 0.033(3) 0.067(4) 0.009(3) 0.014(3) 0.000(3)
C02C 0.033(3) 0.053(3) 0.040(3) 0.008(3) 0.005(2) -0.001(3)
C02D 0.043(3) 0.070(4) 0.047(3) -0.008(3) 0.017(3) -0.012(3)
C02E 0.060(4) 0.047(4) 0.058(4) -0.011(3) 0.005(3) 0.010(3)
C02F 0.043(3) 0.050(3) 0.046(3) -0.003(3) 0.009(3) -0.003(3)
C02G 0.063(4) 0.038(3) 0.068(4) -0.004(3) -0.008(3) 0.005(3)
C02H 0.162(9) 0.041(4) 0.039(3) 0.007(3) 0.023(4) 0.003(5)

loop_
_atom_type_symbol
_atom_type_description
_atom_type_scat_dispersion_real
_atom_type_scat_dispersion_imag
_atom_type_scat_source
C C 0.0181 0.0091 'International Tables Vol C Tables 4.2.6.8 and 6.1.1.4'
H H 0.0000 0.0000 'International Tables Vol C Tables 4.2.6.8 and 6.1.1.4'
F F 0.0727 0.0534 'International Tables Vol C Tables 4.2.6.8 and 6.1.1.4'
N N 0.0311 0.0180 'International Tables Vol C Tables 4.2.6.8 and 6.1.1.4'
O O 0.0492 0.0322 'International Tables Vol C Tables 4.2.6.8 and 6.1.1.4'
Os Os -4.9801 6.2216 'International Tables Vol C Tables 4.2.6.8 and 6.1.1.4'
P P 0.2955 0.4335 'International Tables Vol C Tables 4.2.6.8 and 6.1.1.4'
Sb Sb -0.0562 5.8946 'International Tables Vol C Tables 4.2.6.8 and 6.1.1.4'

loop_
_geom_angle_atom_site_label_1
_geom_angle_atom_site_label_2
_geom_angle_atom_site_label_3
_geom_angle
_geom_angle_site_symmetry_1
_geom_angle_site_symmetry_3
_geom_angle_publ_flag
P005 Os01 P006 177.18(4) . . ?
N00F Os01 P005 87.30(13) . . ?
N00F Os01 P006 89.89(13) . . ?
C00P Os01 P005 90.16(14) . . ?
C00P Os01 P006 92.27(14) . . ?
C00P Os01 N00F 153.63(19) . . ?
C00P Os01 C00Q 78.3(2) . . ?
C00Q Os01 P005 87.73(15) . . ?
C00Q Os01 P006 91.37(15) . . ?
C00Q Os01 N00F 75.42(19) . . ?
C019 Os01 P005 89.37(16) . . ?
C019 Os01 P006 91.72(16) . . ?
C019 Os01 N00F 108.66(19) . . ?
C019 Os01 C00P 97.6(2) . . ?
C019 Os01 C00Q 174.9(2) . . ?
F007 Sb02 F009 89.16(16) . . ?
F008 Sb02 F007 89.82(15) . . ?
F008 Sb02 F009 90.45(17) . . ?
F008 Sb02 F00A 90.42(18) . . ?
F008 Sb02 F00B 179.14(18) . . ?
F00A Sb02 F007 88.67(16) . . ?
F00A Sb02 F009 177.66(17) . . ?
F00B Sb02 F007 90.64(15) . . ?
F00B Sb02 F009 88.83(18) . . ?
F00B Sb02 F00A 90.32(18) . . ?
F00C Sb02 F007 179.46(17) . . ?
F00C Sb02 F008 89.71(17) . . ?
F00C Sb02 F009 90.59(18) . . ?
F00C Sb02 F00A 91.59(18) . . ?
F00C Sb02 F00B 89.83(17) . . ?
F00D Sb03 F00G 89.8(2) . . ?
F00D Sb03 F00H 178.2(2) . . ?
F00D Sb03 F00K 90.8(2) . . ?
F00G Sb03 F00H 91.3(2) . . ?
F00I Sb03 F00D 89.2(2) . . ?
F00I Sb03 F00G 89.9(2) . . ?
F00I Sb03 F00H 89.4(2) . . ?
F00I Sb03 F00K 178.1(2) . . ?
F00I Sb03 F00T 93.2(3) . . ?
F00K Sb03 F00G 88.2(2) . . ?
F00K Sb03 F00H 90.7(2) . . ?
F00T Sb03 F00D 88.0(2) . . ?
F00T Sb03 F00G 176.2(3) . . ?
F00T Sb03 F00H 91.0(3) . . ?
F00T Sb03 F00K 88.6(3) . . ?
C00M P004 C00O 111.3(2) . . ?
C00M P004 C00R 108.3(2) . . ?
C00O P004 C00R 108.3(2) . . ?
C01F P004 C00M 108.6(2) . . ?
C01F P004 C00O 109.4(2) . . ?
C01F P004 C00R 110.8(2) . . ?
C00S P005 Os01 115.51(17) . . ?
C00Z P005 Os01 117.86(18) . . ?
C00Z P005 C00S 102.2(2) . . ?
C01O P005 Os01 110.05(18) . . ?
C01O P005 C00S 109.3(2) . . ?
C01O P005 C00Z 100.7(2) . . ?
C011 P006 Os01 117.59(17) . . ?
C012 P006 Os01 115.68(18) . . ?
C012 P006 C011 100.4(2) . . ?
C017 P006 Os01 109.85(18) . . ?
C017 P006 C011 106.0(3) . . ?
C017 P006 C012 106.2(2) . . ?
N00J N00F Os01 116.7(3) . . ?
N00J N00F C02A 112.1(4) . . ?
C02A N00F Os01 130.7(4) . . ?
N00F N00J C018 113.8(4) . . ?
C01W O00L C02H 115.8(5) . . ?
C00X C00M P004 119.1(4) . . ?
C015 C00M P004 121.0(4) . . ?
C015 C00M C00X 119.8(5) . . ?
C00Q C00N H00N 124.0 . . ?
C00R C00N H00N 124.0 . . ?
C00R C00N C00Q 112.0(4) . . ?
C00W C00O P004 118.2(4) . . ?
C00W C00O C00Y 120.9(5) . . ?
C00Y C00O P004 120.9(4) . . ?
Os01 C00P H00P 121.7 . . ?
C00R C00P Os01 116.6(3) . . ?
C00R C00P H00P 121.7 . . ?
C00N C00Q Os01 117.5(4) . . ?
C018 C00Q Os01 114.8(4) . . ?
C018 C00Q C00N 127.5(5) . . ?
C00N C00R P004 123.2(4) . . ?
C00N C00R C00P 115.7(4) . . ?
C00P C00R P004 121.1(4) . . ?
C013 C00S P005 122.8(4) . . ?
C013 C00S C01D 118.5(5) . . ?
C01D C00S P005 118.6(4) . . ?
C00V C00U H00U 120.2 . . ?
C00V C00U C026 119.5(5) . . ?
C026 C00U H00U 120.2 . . ?
C00U C00V H00V 119.8 . . ?
C00U C00V C00Z 120.5(5) . . ?
C00Z C00V H00V 119.8 . . ?
C00O C00W H00W 120.4 . . ?
C027 C00W C00O 119.2(5) . . ?
C027 C00W H00W 120.4 . . ?
C00M C00X H00X 120.2 . . ?
C01L C00X C00M 119.7(5) . . ?
C01L C00X H00X 120.2 . . ?
C00O C00Y H00Y 120.4 . . ?
C021 C00Y C00O 119.3(5) . . ?
C021 C00Y H00Y 120.4 . . ?
C00V C00Z P005 123.3(4) . . ?
C00V C00Z C01B 119.0(5) . . ?
C01B C00Z P005 117.5(4) . . ?
C013 C010 H010 119.7 . . ?
C01K C010 H010 119.7 . . ?
C01K C010 C013 120.6(5) . . ?
C02C C011 P006 117.5(4) . . ?
C02C C011 C02F 119.5(5) . . ?
C02F C011 P006 122.9(5) . . ?
C01C C012 P006 122.4(4) . . ?
C01C C012 C01E 119.3(5) . . ?
C01E C012 P006 118.2(4) . . ?
C00S C013 H013 120.0 . . ?
C010 C013 C00S 120.1(5) . . ?
C010 C013 H013 120.0 . . ?
C01M C014 H014 119.7 . . ?
C01M C014 C02A 120.7(5) . . ?
C02A C014 H014 119.7 . . ?
C00M C015 H015 120.0 . . ?
C01J C015 C00M 120.1(5) . . ?
C01J C015 H015 120.0 . . ?
C01O C016 H016 119.6 . . ?
C023 C016 H016 119.6 . . ?
C023 C016 C01O 120.8(6) . . ?
C01A C017 P006 121.0(4) . . ?
C01A C017 C01X 118.9(5) . . ?
C01X C017 P006 119.4(4) . . ?
N00J C018 C00Q 119.1(5) . . ?
N00J C018 H018 120.5 . . ?
C00Q C018 H018 120.5 . . ?
O00E C019 Os01 175.6(5) . . ?
C017 C01A H01A 119.9 . . ?
C017 C01A C01U 120.3(6) . . ?
C01U C01A H01A 119.9 . . ?
C00Z C01B H01B 119.7 . . ?
C020 C01B C00Z 120.6(5) . . ?
C020 C01B H01B 119.7 . . ?
C012 C01C H01C 119.6 . . ?
C01Q C01C C012 120.8(5) . . ?
C01Q C01C H01C 119.6 . . ?
C00S C01D H01D 119.5 . . ?
C01I C01D C00S 121.0(5) . . ?
C01I C01D H01D 119.5 . . ?
C012 C01E H01E 120.3 . . ?
C01P C01E C012 119.4(6) . . ?
C01P C01E H01E 120.3 . . ?
C01H C01F P004 120.5(4) . . ?
C01H C01F C01V 119.4(5) . . ?
C01V C01F P004 120.0(4) . . ?
C01J C01G H01G 119.7 . . ?
C01L C01G H01G 119.7 . . ?
C01L C01G C01J 120.6(5) . . ?
C01F C01H H01H 119.9 . . ?
C024 C01H C01F 120.2(5) . . ?
C024 C01H H01H 119.9 . . ?
C01D C01I H01I 120.1 . . ?
C01K C01I C01D 119.9(5) . . ?
C01K C01I H01I 120.1 . . ?
C015 C01J C01G 120.1(6) . . ?
C015 C01J H01J 120.0 . . ?
C01G C01J H01J 120.0 . . ?
C010 C01K H01K 120.0 . . ?
C01I C01K C010 120.0(5) . . ?
C01I C01K H01K 120.0 . . ?
C00X C01L C01G 119.8(6) . . ?
C00X C01L H01L 120.1 . . ?
C01G C01L H01L 120.1 . . ?
C014 C01M H01M 120.3 . . ?
C014 C01M C01W 119.5(6) . . ?
C01W C01M H01M 120.3 . . ?
C01T C01N H01N 120.1 . . ?
C01T C01N C02C 119.9(6) . . ?
C02C C01N H01N 120.1 . . ?
C016 C01O P005 115.9(4) . . ?
C01S C01O P005 125.5(4) . . ?
C01S C01O C016 118.5(5) . . ?
C01E C01P H01P 119.8 . . ?
C022 C01P C01E 120.5(6) . . ?
C022 C01P H01P 119.8 . . ?
C01C C01Q H01Q 120.3 . . ?
C022 C01Q C01C 119.3(6) . . ?
C022 C01Q H01Q 120.3 . . ?
C01V C01R H01R 120.0 . . ?
C01Y C01R H01R 120.0 . . ?
C01Y C01R C01V 120.0(5) . . ?
C01O C01S H01S 120.0 . . ?
C029 C01S C01O 120.0(6) . . ?
C029 C01S H01S 120.0 . . ?
C01N C01T H01T 120.1 . . ?
C02D C01T C01N 119.9(6) . . ?
C02D C01T H01T 120.1 . . ?
C01A C01U H01U 119.7 . . ?
C02G C01U C01A 120.7(6) . . ?
C02G C01U H01U 119.7 . . ?
C01F C01V H01V 120.1 . . ?
C01R C01V C01F 119.8(5) . . ?
C01R C01V H01V 120.1 . . ?
O00L C01W C01M 124.3(6) . . ?
O00L C01W C028 115.5(5) . . ?
C01M C01W C028 120.2(5) . . ?
C017 C01X H01X 120.2 . . ?
C02E C01X C017 119.7(6) . . ?
C02E C01X H01X 120.2 . . ?
C01R C01Y H01Y 119.9 . . ?
C024 C01Y C01R 120.3(5) . . ?
C024 C01Y H01Y 119.9 . . ?
C028 C01Z H01Z 120.1 . . ?
C028 C01Z C02A 119.7(6) . . ?
C02A C01Z H01Z 120.1 . . ?
C01B C020 H020 119.9 . . ?
C01B C020 C026 120.1(6) . . ?
C026 C020 H020 119.9 . . ?
C00Y C021 H021 119.9 . . ?
C00Y C021 C02B 120.1(6) . . ?
C02B C021 H021 119.9 . . ?
C01P C022 H022 119.7 . . ?
C01Q C022 C01P 120.6(5) . . ?
C01Q C022 H022 119.7 . . ?
C016 C023 H023 120.1 . . ?
C025 C023 C016 119.9(6) . . ?
C025 C023 H023 120.1 . . ?
C01H C024 H024 119.8 . . ?
C01Y C024 C01H 120.4(5) . . ?
C01Y C024 H024 119.8 . . ?
C023 C025 H025 120.2 . . ?
C029 C025 C023 119.6(5) . . ?
C029 C025 H025 120.2 . . ?
C00U C026 H026 119.8 . . ?
C020 C026 C00U 120.3(5) . . ?
C020 C026 H026 119.8 . . ?
C00W C027 H027 119.8 . . ?
C02B C027 C00W 120.3(6) . . ?
C02B C027 H027 119.8 . . ?
C01W C028 H028 119.9 . . ?
C01Z C028 C01W 120.2(6) . . ?
C01Z C028 H028 119.9 . . ?
C01S C029 H029 119.4 . . ?
C025 C029 C01S 121.1(6) . . ?
C025 C029 H029 119.4 . . ?
C014 C02A N00F 118.4(5) . . ?
C014 C02A C01Z 119.7(5) . . ?
C01Z C02A N00F 121.9(5) . . ?
C021 C02B H02B 119.9 . . ?
C027 C02B C021 120.2(6) . . ?
C027 C02B H02B 119.9 . . ?
C011 C02C C01N 120.3(6) . . ?
C011 C02C H02C 119.8 . . ?
C01N C02C H02C 119.8 . . ?
C01T C02D H02D 119.5 . . ?
C01T C02D C02F 120.9(6) . . ?
C02F C02D H02D 119.5 . . ?
C01X C02E H02E 119.5 . . ?
C01X C02E C02G 121.0(6) . . ?
C02G C02E H02E 119.5 . . ?
C011 C02F C02D 119.4(6) . . ?
C011 C02F H02F 120.3 . . ?
C02D C02F H02F 120.3 . . ?
C01U C02G C02E 119.4(6) . . ?
C01U C02G H02G 120.3 . . ?
C02E C02G H02G 120.3 . . ?
O00L C02H H02A 109.5 . . ?
O00L C02H H02H 109.5 . . ?
O00L C02H H02I 109.5 . . ?
H02A C02H H02H 109.5 . . ?
H02A C02H H02I 109.5 . . ?
H02H C02H H02I 109.5 . . ?

loop_
_geom_bond_atom_site_label_1
_geom_bond_atom_site_label_2
_geom_bond_distance
_geom_bond_site_symmetry_2
_geom_bond_publ_flag
Os01 P005 2.4244(13) . ?
Os01 P006 2.4343(13) . ?
Os01 N00F 2.126(4) . ?
Os01 C00P 1.986(5) . ?
Os01 C00Q 2.034(5) . ?
Os01 C019 1.944(5) . ?
Sb02 F007 1.874(3) . ?
Sb02 F008 1.872(3) . ?
Sb02 F009 1.883(3) . ?
Sb02 F00A 1.874(4) . ?
Sb02 F00B 1.872(3) . ?
Sb02 F00C 1.871(3) . ?
Sb03 F00D 1.872(5) . ?
Sb03 F00G 1.873(5) . ?
Sb03 F00H 1.884(5) . ?
Sb03 F00I 1.853(5) . ?
Sb03 F00K 1.873(5) . ?
Sb03 F00T 1.866(5) . ?
P004 C00M 1.796(5) . ?
P004 C00O 1.802(5) . ?
P004 C00R 1.818(5) . ?
P004 C01F 1.795(5) . ?
P005 C00S 1.835(5) . ?
P005 C00Z 1.828(5) . ?
P005 C01O 1.827(5) . ?
P006 C011 1.846(5) . ?
P006 C012 1.828(5) . ?
P006 C017 1.823(5) . ?
O00E C019 1.133(7) . ?
N00F N00J 1.326(7) . ?
N00F C02A 1.423(7) . ?
N00J C018 1.336(7) . ?
O00L C01W 1.361(7) . ?
O00L C02H 1.452(10) . ?
C00M C00X 1.410(7) . ?
C00M C015 1.392(8) . ?
C00N H00N 0.9500 . ?
C00N C00Q 1.416(7) . ?
C00N C00R 1.387(7) . ?
C00O C00W 1.389(8) . ?
C00O C00Y 1.395(8) . ?
C00P H00P 0.9500 . ?
C00P C00R 1.430(7) . ?
C00Q C018 1.388(7) . ?
C00S C013 1.393(8) . ?
C00S C01D 1.396(7) . ?
C00U H00U 0.9500 . ?
C00U C00V 1.385(8) . ?
C00U C026 1.397(8) . ?
C00V H00V 0.9500 . ?
C00V C00Z 1.395(7) . ?
C00W H00W 0.9500 . ?
C00W C027 1.387(8) . ?
C00X H00X 0.9500 . ?
C00X C01L 1.379(8) . ?
C00Y H00Y 0.9500 . ?
C00Y C021 1.384(8) . ?
C00Z C01B 1.400(8) . ?
C010 H010 0.9500 . ?
C010 C013 1.391(8) . ?
C010 C01K 1.382(8) . ?
C011 C02C 1.388(8) . ?
C011 C02F 1.397(8) . ?
C012 C01C 1.390(8) . ?
C012 C01E 1.397(8) . ?
C013 H013 0.9500 . ?
C014 H014 0.9500 . ?
C014 C01M 1.386(8) . ?
C014 C02A 1.396(8) . ?
C015 H015 0.9500 . ?
C015 C01J 1.367(8) . ?
C016 H016 0.9500 . ?
C016 C01O 1.396(8) . ?
C016 C023 1.385(8) . ?
C017 C01A 1.386(8) . ?
C017 C01X 1.405(8) . ?
C018 H018 0.9500 . ?
C01A H01A 0.9500 . ?
C01A C01U 1.394(9) . ?
C01B H01B 0.9500 . ?
C01B C020 1.376(8) . ?
C01C H01C 0.9500 . ?
C01C C01Q 1.386(8) . ?
C01D H01D 0.9500 . ?
C01D C01I 1.391(8) . ?
C01E H01E 0.9500 . ?
C01E C01P 1.385(8) . ?
C01F C01H 1.393(8) . ?
C01F C01V 1.395(7) . ?
C01G H01G 0.9500 . ?
C01G C01J 1.395(9) . ?
C01G C01L 1.384(9) . ?
C01H H01H 0.9500 . ?
C01H C024 1.382(8) . ?
C01I H01I 0.9500 . ?
C01I C01K 1.373(9) . ?
C01J H01J 0.9500 . ?
C01K H01K 0.9500 . ?
C01L H01L 0.9500 . ?
C01M H01M 0.9500 . ?
C01M C01W 1.398(9) . ?
C01N H01N 0.9500 . ?
C01N C01T 1.389(10) . ?
C01N C02C 1.395(8) . ?
C01O C01S 1.387(8) . ?
C01P H01P 0.9500 . ?
C01P C022 1.381(9) . ?
C01Q H01Q 0.9500 . ?
C01Q C022 1.375(9) . ?
C01R H01R 0.9500 . ?
C01R C01V 1.394(8) . ?
C01R C01Y 1.382(8) . ?
C01S H01S 0.9500 . ?
C01S C029 1.384(8) . ?
C01T H01T 0.9500 . ?
C01T C02D 1.368(10) . ?
C01U H01U 0.9500 . ?
C01U C02G 1.365(10) . ?
C01V H01V 0.9500 . ?
C01W C028 1.412(9) . ?
C01X H01X 0.9500 . ?
C01X C02E 1.380(9) . ?
C01Y H01Y 0.9500 . ?
C01Y C024 1.375(8) . ?
C01Z H01Z 0.9500 . ?
C01Z C028 1.372(8) . ?
C01Z C02A 1.418(8) . ?
C020 H020 0.9500 . ?
C020 C026 1.380(8) . ?
C021 H021 0.9500 . ?
C021 C02B 1.388(9) . ?
C022 H022 0.9500 . ?
C023 H023 0.9500 . ?
C023 C025 1.378(9) . ?
C024 H024 0.9500 . ?
C025 H025 0.9500 . ?
C025 C029 1.372(10) . ?
C026 H026 0.9500 . ?
C027 H027 0.9500 . ?
C027 C02B 1.386(9) . ?
C028 H028 0.9500 . ?
C029 H029 0.9500 . ?
C02B H02B 0.9500 . ?
C02C H02C 0.9500 . ?
C02D H02D 0.9500 . ?
C02D C02F 1.400(9) . ?
C02E H02E 0.9500 . ?
C02E C02G 1.387(10) . ?
C02F H02F 0.9500 . ?
C02G H02G 0.9500 . ?
C02H H02A 0.9800 . ?
C02H H02H 0.9800 . ?
C02H H02I 0.9800 . ?

loop_
_geom_torsion_atom_site_label_1
_geom_torsion_atom_site_label_2
_geom_torsion_atom_site_label_3
_geom_torsion_atom_site_label_4
_geom_torsion
_geom_torsion_site_symmetry_1
_geom_torsion_site_symmetry_2
_geom_torsion_site_symmetry_3
_geom_torsion_site_symmetry_4
_geom_torsion_publ_flag
Os01 P005 C00S C013 72.9(5) . . . . ?
Os01 P005 C00S C01D -103.2(4) . . . . ?
Os01 P005 C00Z C00V 24.1(5) . . . . ?
Os01 P005 C00Z C01B -160.6(4) . . . . ?
Os01 P005 C01O C016 67.0(5) . . . . ?
Os01 P005 C01O C01S -108.0(5) . . . . ?
Os01 P006 C011 C02C -59.7(5) . . . . ?
Os01 P006 C011 C02F 122.7(4) . . . . ?
Os01 P006 C012 C01C 14.0(5) . . . . ?
Os01 P006 C012 C01E -168.7(4) . . . . ?
Os01 P006 C017 C01A 97.9(5) . . . . ?
Os01 P006 C017 C01X -73.1(5) . . . . ?
Os01 N00F N00J C018 4.7(6) . . . . ?
Os01 N00F C02A C014 -24.8(8) . . . . ?
Os01 N00F C02A C01Z 155.7(4) . . . . ?
Os01 C00P C00R P004 178.8(2) . . . . ?
Os01 C00P C00R C00N -0.2(6) . . . . ?
Os01 C00Q C018 N00J -2.2(7) . . . . ?
P004 C00M C00X C01L 179.2(4) . . . . ?
P004 C00M C015 C01J -179.4(4) . . . . ?
P004 C00O C00W C027 -178.1(4) . . . . ?
P004 C00O C00Y C021 177.8(4) . . . . ?
P004 C01F C01H C024 176.6(4) . . . . ?
P004 C01F C01V C01R -176.7(4) . . . . ?
P005 C00S C013 C010 -179.5(4) . . . . ?
P005 C00S C01D C01I 178.0(4) . . . . ?
P005 C00Z C01B C020 -174.8(5) . . . . ?
P005 C01O C01S C029 175.4(5) . . . . ?
P006 C011 C02C C01N -179.5(5) . . . . ?
P006 C011 C02F C02D -179.9(5) . . . . ?
P006 C012 C01C C01Q 178.5(4) . . . . ?
P006 C012 C01E C01P -178.5(5) . . . . ?
P006 C017 C01A C01U -171.9(5) . . . . ?
P006 C017 C01X C02E 173.6(5) . . . . ?
N00F N00J C018 C00Q -1.7(8) . . . . ?
N00J N00F C02A C014 163.4(5) . . . . ?
N00J N00F C02A C01Z -16.0(8) . . . . ?
O00L C01W C028 C01Z -176.4(6) . . . . ?
C00M P004 C00O C00W -178.1(4) . . . . ?
C00M P004 C00O C00Y 2.8(5) . . . . ?
C00M P004 C00R C00N -126.4(4) . . . . ?
C00M P004 C00R C00P 54.7(5) . . . . ?
C00M P004 C01F C01H -68.0(5) . . . . ?
C00M P004 C01F C01V 108.4(5) . . . . ?
C00M C00X C01L C01G -0.2(8) . . . . ?
C00M C015 C01J C01G 0.8(8) . . . . ?
C00N C00Q C018 N00J -176.5(5) . . . . ?
C00O P004 C00M C00X -59.4(5) . . . . ?
C00O P004 C00M C015 118.3(4) . . . . ?
C00O P004 C00R C00N -5.6(5) . . . . ?
C00O P004 C00R C00P 175.5(4) . . . . ?
C00O P004 C01F C01H 170.3(4) . . . . ?
C00O P004 C01F C01V -13.3(5) . . . . ?
C00O C00W C027 C02B 0.5(9) . . . . ?
C00O C00Y C021 C02B 0.1(9) . . . . ?
C00Q C00N C00R P004 -178.9(4) . . . . ?
C00Q C00N C00R C00P 0.1(7) . . . . ?
C00R P004 C00M C00X 59.6(5) . . . . ?
C00R P004 C00M C015 -122.7(4) . . . . ?
C00R P004 C00O C00W 62.9(5) . . . . ?
C00R P004 C00O C00Y -116.1(4) . . . . ?
C00R P004 C01F C01H 50.9(5) . . . . ?
C00R P004 C01F C01V -132.7(4) . . . . ?
C00R C00N C00Q Os01 0.1(6) . . . . ?
C00R C00N C00Q C018 174.2(5) . . . . ?
C00S P005 C00Z C00V -103.7(5) . . . . ?
C00S P005 C00Z C01B 71.6(5) . . . . ?
C00S P005 C01O C016 -165.1(4) . . . . ?
C00S P005 C01O C01S 19.8(6) . . . . ?
C00S C01D C01I C01K 0.4(9) . . . . ?
C00U C00V C00Z P005 174.8(4) . . . . ?
C00U C00V C00Z C01B -0.4(8) . . . . ?
C00V C00U C026 C020 1.3(9) . . . . ?
C00V C00Z C01B C020 0.7(8) . . . . ?
C00W C00O C00Y C021 -1.3(8) . . . . ?
C00W C027 C02B C021 -1.7(9) . . . . ?
C00X C00M C015 C01J -1.7(8) . . . . ?
C00Y C00O C00W C027 1.0(8) . . . . ?
C00Y C021 C02B C027 1.4(9) . . . . ?
C00Z P005 C00S C013 -157.8(5) . . . . ?
C00Z P005 C00S C01D 26.1(5) . . . . ?
C00Z P005 C01O C016 -58.1(5) . . . . ?
C00Z P005 C01O C01S 126.9(5) . . . . ?
C00Z C01B C020 C026 0.0(9) . . . . ?
C011 P006 C012 C01C -113.7(5) . . . . ?
C011 P006 C012 C01E 63.6(5) . . . . ?
C011 P006 C017 C01A -134.1(5) . . . . ?
C011 P006 C017 C01X 54.9(5) . . . . ?
C012 P006 C011 C02C 66.7(5) . . . . ?
C012 P006 C011 C02F -110.9(5) . . . . ?
C012 P006 C017 C01A -27.8(5) . . . . ?
C012 P006 C017 C01X 161.1(4) . . . . ?
C012 C01C C01Q C022 -0.1(8) . . . . ?
C012 C01E C01P C022 -0.3(9) . . . . ?
C013 C00S C01D C01I 1.8(8) . . . . ?
C013 C010 C01K C01I -0.7(9) . . . . ?
C014 C01M C01W O00L 178.5(6) . . . . ?
C014 C01M C01W C028 0.1(9) . . . . ?
C015 C00M C00X C01L 1.4(8) . . . . ?
C016 C01O C01S C029 0.5(9) . . . . ?
C016 C023 C025 C029 -2.6(9) . . . . ?
C017 P006 C011 C02C 177.1(4) . . . . ?
C017 P006 C011 C02F -0.5(5) . . . . ?
C017 P006 C012 C01C 136.1(4) . . . . ?
C017 P006 C012 C01E -46.6(5) . . . . ?
C017 C01A C01U C02G -0.3(10) . . . . ?
C017 C01X C02E C02G -2.8(10) . . . . ?
C01A C017 C01X C02E 2.4(9) . . . . ?
C01A C01U C02G C02E -0.1(11) . . . . ?
C01B C020 C026 C00U -1.0(9) . . . . ?
C01C C012 C01E C01P -1.1(8) . . . . ?
C01C C01Q C022 C01P -1.3(9) . . . . ?
C01D C00S C013 C010 -3.4(8) . . . . ?
C01D C01I C01K C010 -1.0(9) . . . . ?
C01E C012 C01C C01Q 1.3(8) . . . . ?
C01E C01P C022 C01Q 1.5(9) . . . . ?
C01F P004 C00M C00X -179.9(4) . . . . ?
C01F P004 C00M C015 -2.2(5) . . . . ?
C01F P004 C00O C00W -58.0(5) . . . . ?
C01F P004 C00O C00Y 122.9(4) . . . . ?
C01F P004 C00R C00N 114.5(5) . . . . ?
C01F P004 C00R C00P -64.4(5) . . . . ?
C01F C01H C024 C01Y -0.1(8) . . . . ?
C01H C01F C01V C01R -0.3(8) . . . . ?
C01J C01G C01L C00X -0.7(8) . . . . ?
C01K C010 C013 C00S 2.9(9) . . . . ?
C01L C01G C01J C015 0.5(9) . . . . ?
C01M C014 C02A N00F -176.4(5) . . . . ?
C01M C014 C02A C01Z 3.0(9) . . . . ?
C01M C01W C028 C01Z 2.2(9) . . . . ?
C01N C01T C02D C02F -2.1(10) . . . . ?
C01O P005 C00S C013 -51.8(5) . . . . ?
C01O P005 C00S C01D 132.2(4) . . . . ?
C01O P005 C00Z C00V 143.7(4) . . . . ?
C01O P005 C00Z C01B -41.0(5) . . . . ?
C01O C016 C023 C025 3.7(9) . . . . ?
C01O C01S C029 C025 0.5(10) . . . . ?
C01R C01Y C024 C01H 0.2(9) . . . . ?
C01T C01N C02C C011 -1.0(9) . . . . ?
C01T C02D C02F C011 -0.6(10) . . . . ?
C01V C01F C01H C024 0.2(8) . . . . ?
C01V C01R C01Y C024 -0.4(9) . . . . ?
C01X C017 C01A C01U -0.8(9) . . . . ?
C01X C02E C02G C01U 1.7(12) . . . . ?
C01Y C01R C01V C01F 0.4(9) . . . . ?
C023 C016 C01O P005 -178.0(4) . . . . ?
C023 C016 C01O C01S -2.6(8) . . . . ?
C023 C025 C029 C01S 0.5(10) . . . . ?
C026 C00U C00V C00Z -0.6(8) . . . . ?
C028 C01Z C02A N00F 178.7(5) . . . . ?
C028 C01Z C02A C014 -0.7(9) . . . . ?
C02A N00F N00J C018 177.7(5) . . . . ?
C02A C014 C01M C01W -2.7(9) . . . . ?
C02A C01Z C028 C01W -1.8(9) . . . . ?
C02C C011 C02F C02D 2.6(9) . . . . ?
C02C C01N C01T C02D 2.9(10) . . . . ?
C02F C011 C02C C01N -1.8(9) . . . . ?
C02H O00L C01W C01M -9.4(9) . . . . ?
C02H O00L C01W C028 169.0(6) . . . . ?
